data_2209391
loop_
_publ_author_name
'Zhang, Jie'
'Ma, Chun-An'
'Song, Qing-Bao'
'Tiekink, Edward R. T.'

_publ_section_title
;
 (<i>E</i>)-<i>N</i>'-(4-Chlorobenzylidene)-3,6-dichloropicolinohydrazide
;
_journal_coeditor_code BI2016
_journal_issue 7
_journal_name_full 'Acta Crystallographica Section E'
_journal_page_first o2644
_journal_page_last o2645
_journal_paper_doi 10.1107/S1600536806020289
_journal_volume 62
_journal_year 2006
_chemical_formula_iupac 'C13 H8 Cl3 N3 O'
_chemical_formula_moiety 'C13 H8 Cl3 N3 O'
_chemical_formula_sum 'C13 H8 Cl3 N3 O'
_chemical_formula_weight 328.57
_chemical_name_systematic
;
(E)-N'-(4-Chlorobenzylidene)-3,6-dichloropicolinohydrazide
;
_space_group_IT_number 14
_symmetry_cell_setting monoclinic
_symmetry_space_group_name_Hall '-P 2ybc'
_symmetry_space_group_name_H-M 'P 1 21/c 1'
_atom_sites_solution_hydrogens geom
_atom_sites_solution_primary direct
_atom_sites_solution_secondary difmap
_audit_creation_method SHELXL97
_cell_angle_alpha 90
_cell_angle_beta 92.985(6)
_cell_angle_gamma 90
_cell_formula_units_Z 4
_cell_length_a 6.6081(18)
_cell_length_b 14.072(4)
_cell_length_c 15.133(4)
_cell_measurement_reflns_used 2469
_cell_measurement_temperature 293(2)
_cell_measurement_theta_max 25.0
_cell_measurement_theta_min 2.0
_cell_volume 1405.3(7)
_computing_cell_refinement SMART
_computing_data_collection 'SMART (Siemens, 1996)'
_computing_data_reduction 'SAINT (Siemens, 1996)'
_computing_molecular_graphics 'ORTEPII (Johnson, 1976) and DIAMOND (Brandenburg, 2006)'
_computing_publication_material SHELXL97
_computing_structure_refinement 'SHELXL97 (Sheldrick, 1997)'
_computing_structure_solution 'SIR92 (Altomare <i>et al.</i>,  1994)'
_diffrn_ambient_temperature 293(2)
_diffrn_measured_fraction_theta_full 0.999
_diffrn_measured_fraction_theta_max 0.999
_diffrn_measurement_device_type 'Siemens SMART CCD area-detector'
_diffrn_measurement_method '\f and \w'
_diffrn_radiation_monochromator graphite
_diffrn_radiation_source 'fine-focus sealed tube'
_diffrn_radiation_type MoK\a
_diffrn_radiation_wavelength 0.71073
_diffrn_reflns_av_R_equivalents 0.019
_diffrn_reflns_av_sigmaI/netI 0.022
_diffrn_reflns_limit_h_max 7
_diffrn_reflns_limit_h_min -7
_diffrn_reflns_limit_k_max 15
_diffrn_reflns_limit_k_min -16
_diffrn_reflns_limit_l_max 17
_diffrn_reflns_limit_l_min -16
_diffrn_reflns_number 7694
_diffrn_reflns_theta_full 25.0
_diffrn_reflns_theta_max 25.0
_diffrn_reflns_theta_min 2.0
_diffrn_standards_number 0
_exptl_absorpt_coefficient_mu 0.649
_exptl_absorpt_correction_type none
_exptl_crystal_colour yellow
_exptl_crystal_density_diffrn 1.553
_exptl_crystal_density_method 'not measured'
_exptl_crystal_description block
_exptl_crystal_F_000 664
_exptl_crystal_size_max 0.42
_exptl_crystal_size_mid 0.41
_exptl_crystal_size_min 0.37
_refine_diff_density_max 0.28
_refine_diff_density_min -0.29
_refine_ls_extinction_method none
_refine_ls_goodness_of_fit_ref 1.06
_refine_ls_hydrogen_treatment constr
_refine_ls_matrix_type full
_refine_ls_number_parameters 181
_refine_ls_number_reflns 2469
_refine_ls_number_restraints 0
_refine_ls_restrained_S_all 1.06
_refine_ls_R_factor_all 0.045
_refine_ls_R_factor_gt 0.039
_refine_ls_shift/su_max 0.000
_refine_ls_shift/su_mean 0.000
_refine_ls_structure_factor_coef Fsqd
_refine_ls_weighting_details 'calc w = 1/[\s^2^(Fo^2^)+(0.0459P)^2^+0.6002P] where P=(Fo^2^+2Fc^2^)/3'
_refine_ls_weighting_scheme calc
_refine_ls_wR_factor_gt 0.099
_refine_ls_wR_factor_ref 0.102
_reflns_number_gt 2128
_reflns_number_total 2469
_reflns_threshold_expression I>2\s(I)
_cod_data_source_file bi2016.cif
_cod_data_source_block I
_cod_original_sg_symbol_H-M 'P 21/c'
_cod_database_code 2209391
_cod_database_fobs_code 2209391

loop_
_symmetry_equiv_pos_as_xyz
'x, y, z'
'-x, y+1/2, -z+1/2'
'-x, -y, -z'
'x, -y-1/2, z-1/2'

loop_
_atom_site_type_symbol
_atom_site_label
_atom_site_fract_x
_atom_site_fract_y
_atom_site_fract_z
_atom_site_U_iso_or_equiv
_atom_site_adp_type
_atom_site_calc_flag
_atom_site_refinement_flags
_atom_site_occupancy
Cl Cl1 0.45143(13) 0.10584(5) 0.45934(5) 0.0832(3) Uani d . 1
Cl Cl2 0.04559(12) 0.94857(5) 0.38124(6) 0.0834(3) Uani d . 1
Cl Cl3 -0.70176(9) 0.71865(5) 0.24916(5) 0.0705(2) Uani d . 1
O O1 -0.4269(3) 0.57677(11) 0.32639(14) 0.0724(5) Uani d . 1
N N1 -0.0962(3) 0.60845(12) 0.35793(13) 0.0538(5) Uani d . 1
H H1 -0.0038 0.6514 0.3631 0.065 Uiso calc R 1
N N2 -0.0471(3) 0.51450(12) 0.37289(13) 0.0526(5) Uani d . 1
N N3 -0.1542(3) 0.79174(12) 0.35074(12) 0.0494(4) Uani d . 1
C C1 -0.2891(3) 0.63312(15) 0.33522(15) 0.0488(5) Uani d . 1
C C2 0.1374(4) 0.49835(15) 0.39528(15) 0.0531(5) Uani d . 1
H H2 0.2276 0.5490 0.4008 0.064 Uiso calc R 1
C C3 0.2113(3) 0.40186(15) 0.41261(14) 0.0483(5) Uani d . 1
C C4 0.4137(4) 0.38666(16) 0.43765(15) 0.0558(6) Uani d . 1
H H4 0.5011 0.4383 0.4440 0.067 Uiso calc R 1
C C5 0.4871(4) 0.29597(17) 0.45326(15) 0.0577(6) Uani d . 1
H H5 0.6225 0.2865 0.4708 0.069 Uiso calc R 1
C C6 0.3579(4) 0.22006(16) 0.44252(15) 0.0562(6) Uani d . 1
C C7 0.1569(4) 0.23290(17) 0.41728(18) 0.0653(7) Uani d . 1
H H7 0.0709 0.1809 0.4100 0.078 Uiso calc R 1
C C8 0.0844(4) 0.32361(16) 0.40295(17) 0.0587(6) Uani d . 1
H H8 -0.0519 0.3326 0.3865 0.070 Uiso calc R 1
C C9 -0.3152(3) 0.73920(14) 0.32300(14) 0.0451(5) Uani d . 1
C C10 -0.1658(4) 0.88459(15) 0.34290(15) 0.0545(6) Uani d . 1
C C11 -0.3314(4) 0.93286(16) 0.30604(16) 0.0609(6) Uani d . 1
H H11 -0.3315 0.9987 0.3010 0.073 Uiso calc R 1
C C12 -0.4952(4) 0.87995(16) 0.27734(16) 0.0586(6) Uani d . 1
H H12 -0.6098 0.9095 0.2518 0.070 Uiso calc R 1
C C13 -0.4894(3) 0.78187(16) 0.28655(15) 0.0504(5) Uani d . 1

loop_
_atom_site_aniso_label
_atom_site_aniso_U_11
_atom_site_aniso_U_22
_atom_site_aniso_U_33
_atom_site_aniso_U_12
_atom_site_aniso_U_13
_atom_site_aniso_U_23
Cl1 0.1022(6) 0.0484(4) 0.0989(5) 0.0208(3) 0.0051(4) 0.0171(3)
Cl2 0.0799(5) 0.0545(4) 0.1148(6) -0.0174(3) -0.0037(4) -0.0175(4)
Cl3 0.0474(4) 0.0669(4) 0.0959(5) -0.0038(3) -0.0088(3) 0.0146(3)
O1 0.0527(10) 0.0433(9) 0.1195(15) -0.0064(8) -0.0127(9) 0.0065(9)
N1 0.0468(10) 0.0360(9) 0.0780(13) -0.0015(8) -0.0026(9) 0.0065(8)
N2 0.0519(11) 0.0384(9) 0.0670(12) 0.0010(8) -0.0007(9) 0.0054(8)
N3 0.0503(11) 0.0417(10) 0.0563(11) -0.0002(8) 0.0035(8) -0.0023(8)
C1 0.0460(12) 0.0419(11) 0.0586(13) -0.0011(10) 0.0020(10) 0.0014(10)
C2 0.0529(14) 0.0411(12) 0.0650(14) -0.0025(10) 0.0005(11) 0.0024(10)
C3 0.0516(13) 0.0419(11) 0.0510(12) 0.0014(9) -0.0009(9) 0.0034(9)
C4 0.0525(13) 0.0464(13) 0.0680(14) -0.0027(10) -0.0022(11) 0.0005(10)
C5 0.0536(13) 0.0564(14) 0.0624(14) 0.0094(11) -0.0036(11) 0.0050(11)
C6 0.0713(16) 0.0425(12) 0.0547(13) 0.0072(11) 0.0038(11) 0.0082(10)
C7 0.0665(16) 0.0433(13) 0.0851(18) -0.0053(11) -0.0055(13) 0.0069(12)
C8 0.0508(13) 0.0473(13) 0.0771(16) -0.0016(10) -0.0059(11) 0.0070(11)
C9 0.0450(12) 0.0410(11) 0.0496(11) -0.0007(9) 0.0060(9) 0.0016(9)
C10 0.0625(14) 0.0410(12) 0.0607(13) -0.0045(10) 0.0091(11) -0.0060(10)
C11 0.0731(17) 0.0382(12) 0.0725(16) 0.0048(11) 0.0138(13) 0.0012(11)
C12 0.0581(14) 0.0475(13) 0.0707(15) 0.0113(11) 0.0085(12) 0.0088(11)
C13 0.0479(12) 0.0476(12) 0.0561(12) 0.0021(10) 0.0070(10) 0.0035(10)

loop_
_atom_type_symbol
_atom_type_description
_atom_type_scat_dispersion_real
_atom_type_scat_dispersion_imag
_atom_type_scat_source
C C 0.0033 0.0016 'International Tables Vol C Tables 4.2.6.8 and 6.1.1.4'
H H 0.0000 0.0000 'International Tables Vol C Tables 4.2.6.8 and 6.1.1.4'
Cl Cl 0.1484 0.1585 'International Tables Vol C Tables 4.2.6.8 and 6.1.1.4'
N N 0.0061 0.0033 'International Tables Vol C Tables 4.2.6.8 and 6.1.1.4'
O O 0.0106 0.0060 'International Tables Vol C Tables 4.2.6.8 and 6.1.1.4'

loop_
_geom_angle_atom_site_label_1
_geom_angle_atom_site_label_2
_geom_angle_atom_site_label_3
_geom_angle
_geom_angle_publ_flag
N2 N1 C1 120.04(18) y
C1 N1 H1 120.0 ?
N2 N1 H1 120.0 ?
N1 N2 C2 115.51(19) y
C10 N3 C9 118.5(2) ?
O1 C1 N1 123.8(2) y
O1 C1 C9 123.6(2) y
N1 C1 C9 112.68(18) y
N2 C2 C3 121.4(2) ?
N2 C2 H2 119.3 ?
C3 C2 H2 119.3 ?
C4 C3 C8 118.4(2) ?
C4 C3 C2 120.0(2) ?
C8 C3 C2 121.6(2) ?
C3 C4 C5 120.9(2) ?
C3 C4 H4 119.5 ?
C5 C4 H4 119.5 ?
C6 C5 C4 119.2(2) ?
C6 C5 H5 120.4 ?
C4 C5 H5 120.4 ?
C5 C6 C7 121.1(2) ?
C5 C6 Cl1 119.3(2) ?
C7 C6 Cl1 119.60(19) ?
C6 C7 C8 119.3(2) ?
C6 C7 H7 120.4 ?
C8 C7 H7 120.4 ?
C3 C8 C7 121.0(2) ?
C3 C8 H8 119.5 ?
C7 C8 H8 119.5 ?
N3 C9 C13 120.86(19) ?
N3 C9 C1 114.89(19) ?
C13 C9 C1 124.3(2) ?
N3 C10 C11 124.5(2) ?
N3 C10 Cl2 116.33(19) ?
C11 C10 Cl2 119.15(18) ?
C12 C11 C10 117.3(2) ?
C12 C11 H11 121.3 ?
C10 C11 H11 121.3 ?
C11 C12 C13 119.5(2) ?
C11 C12 H12 120.2 ?
C13 C12 H12 120.2 ?
C9 C13 C12 119.3(2) ?
C9 C13 Cl3 123.31(17) ?
C12 C13 Cl3 117.42(19) ?

loop_
_geom_bond_atom_site_label_1
_geom_bond_atom_site_label_2
_geom_bond_distance
_geom_bond_publ_flag
Cl1 C6 1.736(2) y
Cl2 C10 1.736(2) y
Cl3 C13 1.731(2) y
N1 N2 1.377(2) y
C1 O1 1.210(3) y
C1 N1 1.348(3) y
N1 H1 0.860 ?
C2 N2 1.269(3) y
N3 C9 1.345(3) y
N3 C10 1.314(3) y
C1 C9 1.513(3) ?
C2 C3 1.462(3) ?
C2 H2 0.930 ?
C3 C4 1.387(3) ?
C3 C8 1.387(3) ?
C4 C5 1.381(3) ?
C4 H4 0.930 ?
C5 C6 1.372(3) ?
C5 H5 0.930 ?
C6 C7 1.375(4) ?
C7 C8 1.377(3) ?
C7 H7 0.930 ?
C8 H8 0.930 ?
C9 C13 1.387(3) ?
C10 C11 1.381(4) ?
C11 C12 1.366(4) ?
C11 H11 0.930 ?
C12 C13 1.388(3) ?
C12 H12 0.930 ?

loop_
_cod_related_entry_id
_cod_related_entry_database
_cod_related_entry_code
1 ChemSpider 30654982
